data_4088461
loop_
_publ_author_name
'Taguchi, Hiro-omi'
'Sasaki, Daichi'
'Takeuchi, Katsuhiko'
'Tsujimoto, Shota'
'Matsuo, Tsukasa'
'Tanaka, Hiromasa'
'Yoshizawa, Kazunari'
'Ozawa, Fumiyuki'

_publ_section_title
;
 Unsymmetrical PNP-Pincer Type Phosphaalkene Ligands Protected by a
 Fused-Ring Bulky Eind Group: Synthesis and Applications to Rh(I) and
 Ir(I) Complexes
;
_journal_issue 10
_journal_name_full Organometallics
_journal_page_first 1526
_journal_paper_doi 10.1021/acs.organomet.6b00113
_journal_volume 35
_journal_year 2016
_chemical_formula_sum 'C53 H79 Cl N P2 Rh'
_chemical_formula_weight 930.47
_space_group_IT_number 19
_space_group_name_Hall 'P 2ac 2ab'
_space_group_name_H-M_alt 'P 21 21 21'
_symmetry_cell_setting orthorhombic
_symmetry_space_group_name_H-M 'P 21 21 21'
_atom_sites_solution_hydrogens geom
_atom_sites_solution_primary direct
_atom_sites_solution_secondary difmap
_audit_creation_method SHELXL-97
_cell_angle_alpha 90.00
_cell_angle_beta 90.00
_cell_angle_gamma 90.00
_cell_formula_units_Z 4
_cell_length_a 14.904(4)
_cell_length_b 17.034(5)
_cell_length_c 19.351(6)
_cell_measurement_reflns_used 9287
_cell_measurement_temperature 103(2)
_cell_measurement_theta_max 30.5963
_cell_measurement_theta_min 1.7247
_cell_volume 4913(2)
_computing_cell_refinement 'CrystalClear (Rigaku Inc., 2008)'
_computing_data_collection 'CrystalClear (Rigaku Inc., 2008)'
_computing_data_reduction 'CrystalClear (Rigaku Inc., 2008)'
_computing_structure_refinement 'SHELXL-97 (Sheldrick, 1997)'
_computing_structure_solution 'SHELXS-97 (Sheldrick, 1990)'
_diffrn_ambient_temperature 103(2)
_diffrn_detector_area_resol_mean 28.5714
_diffrn_measured_fraction_theta_full 1.000
_diffrn_measured_fraction_theta_max 1.000
_diffrn_measurement_device_type Saturn724+
_diffrn_measurement_method dtprofit.ref
_diffrn_radiation_monochromator graphite
_diffrn_radiation_source 'fine-focus sealed tube'
_diffrn_radiation_type MoK\a
_diffrn_radiation_wavelength 0.71075
_diffrn_reflns_av_R_equivalents 0.1482
_diffrn_reflns_av_sigmaI/netI 0.1197
_diffrn_reflns_limit_h_max 17
_diffrn_reflns_limit_h_min -16
_diffrn_reflns_limit_k_max 19
_diffrn_reflns_limit_k_min -19
_diffrn_reflns_limit_l_max 22
_diffrn_reflns_limit_l_min -22
_diffrn_reflns_number 39728
_diffrn_reflns_theta_full 24.50
_diffrn_reflns_theta_max 24.50
_diffrn_reflns_theta_min 1.59
_exptl_absorpt_coefficient_mu 0.502
_exptl_absorpt_correction_T_max 0.9950
_exptl_absorpt_correction_T_min 0.9515
_exptl_absorpt_correction_type multi-scan
_exptl_crystal_colour Green
_exptl_crystal_density_diffrn 1.258
_exptl_crystal_density_method 'not measured'
_exptl_crystal_description Needle
_exptl_crystal_F_000 1984
_exptl_crystal_size_max 0.10
_exptl_crystal_size_mid 0.01
_exptl_crystal_size_min 0.01
_refine_diff_density_max 2.043
_refine_diff_density_min -0.984
_refine_diff_density_rms 0.223
_refine_ls_abs_structure_details 'Flack H D (1983), Acta Cryst. A39, 876-881'
_refine_ls_abs_structure_Flack 0.04(6)
_refine_ls_extinction_method none
_refine_ls_goodness_of_fit_ref 1.072
_refine_ls_hydrogen_treatment constr
_refine_ls_matrix_type full
_refine_ls_number_parameters 540
_refine_ls_number_reflns 8182
_refine_ls_number_restraints 0
_refine_ls_restrained_S_all 1.072
_refine_ls_R_factor_all 0.1108
_refine_ls_R_factor_gt 0.0796
_refine_ls_shift/su_max 0.000
_refine_ls_shift/su_mean 0.000
_refine_ls_structure_factor_coef Fsqd
_refine_ls_weighting_details 'calc w=1/[\s^2^(Fo^2^)+(0.1280P)^2^+0.0000P] where P=(Fo^2^+2Fc^2^)/3'
_refine_ls_weighting_scheme calc
_refine_ls_wR_factor_gt 0.1918
_refine_ls_wR_factor_ref 0.2333
_reflns_number_gt 6182
_reflns_number_total 8182
_reflns_threshold_expression >2sigma(I)
_cod_data_source_file om6b00113_si_002.cif
_cod_data_source_block complex_8
_cod_depositor_comments
;
The following automatic conversions were performed:

data item '_exptl_absorpt_correction_type' value 'Multi-scan' was
changed to 'multi-scan' in accordance with the
/home/saulius/struct/COD-crude-data/automatic-downloads/DataCite-retrospective/ACS/depositions/lib/dictionaries/cif_core.dic
dictionary named 'cif_core.dic' version 2.4.2 last updated on
2011-04-26.

data item '_symmetry_cell_setting' value 'Orthorhombic' was changed
to 'orthorhombic' in accordance with the
/home/saulius/struct/COD-crude-data/automatic-downloads/DataCite-retrospective/ACS/depositions/lib/dictionaries/cif_core.dic
dictionary named 'cif_core.dic' version 2.4.2 last updated on
2011-04-26.

Automatic conversion script
Id: cif_fix_values 6909 2019-04-08 15:41:33Z antanas 
;
_cod_original_cell_volume 4913(3)
_cod_original_sg_symbol_H-M P212121
_cod_database_code 4088461

loop_
_symmetry_equiv_pos_as_xyz
'x, y, z'
'-x+1/2, -y, z+1/2'
'x+1/2, -y+1/2, -z'
'-x, y+1/2, -z+1/2'

loop_
_atom_site_label
_atom_site_type_symbol
_atom_site_fract_x
_atom_site_fract_y
_atom_site_fract_z
_atom_site_U_iso_or_equiv
_atom_site_adp_type
_atom_site_occupancy
_atom_site_symmetry_multiplicity
_atom_site_calc_flag
_atom_site_refinement_flags
Rh1 Rh 0.84558(5) 0.64273(4) 0.02465(4) 0.0243(2) Uani 1 1 d .
P1 P 0.80686(18) 0.75608(15) -0.02626(15) 0.0274(6) Uani 1 1 d .
P2 P 0.84327(19) 0.53816(14) 0.09177(12) 0.0245(6) Uani 1 1 d .
N1 N 0.7383(5) 0.6721(5) 0.0867(4) 0.0251(19) Uani 1 1 d .
Cl1 Cl 0.96898(18) 0.61143(15) -0.04282(13) 0.0344(6) Uani 1 1 d .
C1 C 0.7223(6) 0.7899(6) 0.0196(5) 0.024(2) Uani 1 1 d .
H1 H 0.6942 0.8387 0.0097 0.029 Uiso 1 1 calc R
C2 C 0.7607(6) 0.5524(5) 0.1485(5) 0.023(2) Uani 1 1 d .
H2 H 0.7461 0.5153 0.1834 0.027 Uiso 1 1 calc R
C3 C 0.6931(6) 0.7396(5) 0.0768(5) 0.020(2) Uani 1 1 d .
C4 C 0.6236(7) 0.7635(6) 0.1212(5) 0.029(2) Uani 1 1 d .
H3 H 0.5942 0.8123 0.1139 0.035 Uiso 1 1 calc R
C5 C 0.5987(8) 0.7164(7) 0.1746(5) 0.034(3) Uani 1 1 d .
H4 H 0.5510 0.7316 0.2043 0.041 Uiso 1 1 calc R
C6 C 0.6432(6) 0.6464(6) 0.1851(4) 0.026(2) Uani 1 1 d .
H5 H 0.6265 0.6128 0.2222 0.032 Uiso 1 1 calc R
C7 C 0.7134(6) 0.6253(6) 0.1407(5) 0.025(2) Uani 1 1 d .
C8 C 0.8343(8) 0.8184(6) -0.0993(5) 0.031(2) Uani 1 1 d .
C9 C 0.8004(7) 0.8002(6) -0.1666(5) 0.025(2) Uani 1 1 d .
C10 C 0.8220(6) 0.8523(6) -0.2191(5) 0.030(2) Uani 1 1 d .
H6 H 0.7987 0.8414 -0.2638 0.036 Uiso 1 1 calc R
C11 C 0.8741(6) 0.9181(6) -0.2118(5) 0.025(2) Uani 1 1 d .
C12 C 0.9086(7) 0.9338(6) -0.1465(5) 0.026(2) Uani 1 1 d .
H7 H 0.9457 0.9786 -0.1407 0.031 Uiso 1 1 calc R
C13 C 0.8913(8) 0.8869(6) -0.0895(5) 0.032(2) Uani 1 1 d .
C14 C 0.7515(7) 0.7244(6) -0.1872(5) 0.026(2) Uani 1 1 d .
C15 C 0.8243(8) 0.6584(6) -0.1944(6) 0.043(3) Uani 1 1 d .
H8 H 0.7950 0.6083 -0.2046 0.064 Uiso 1 1 calc R
H9 H 0.8580 0.6540 -0.1511 0.064 Uiso 1 1 calc R
H10 H 0.8656 0.6718 -0.2321 0.064 Uiso 1 1 calc R
C16 C 0.6790(10) 0.6960(8) -0.1342(6) 0.054(4) Uani 1 1 d .
H11 H 0.6369 0.7389 -0.1248 0.081 Uiso 1 1 calc R
H12 H 0.7085 0.6803 -0.0910 0.081 Uiso 1 1 calc R
H13 H 0.6464 0.6511 -0.1534 0.081 Uiso 1 1 calc R
C17 C 0.7043(8) 0.7324(6) -0.2565(6) 0.035(3) Uani 1 1 d .
H14 H 0.6636 0.7775 -0.2551 0.053 Uiso 1 1 calc R
H15 H 0.6700 0.6846 -0.2660 0.053 Uiso 1 1 calc R
H16 H 0.7490 0.7403 -0.2929 0.053 Uiso 1 1 calc R
C18 C 0.8975(7) 0.9698(6) -0.2744(6) 0.028(2) Uani 1 1 d .
C19 C 0.8134(8) 1.0083(7) -0.3035(6) 0.042(3) Uani 1 1 d .
H17 H 0.7705 0.9676 -0.3173 0.063 Uiso 1 1 calc R
H18 H 0.8294 1.0402 -0.3438 0.063 Uiso 1 1 calc R
H19 H 0.7863 1.0419 -0.2681 0.063 Uiso 1 1 calc R
C20 C 0.9389(8) 0.9180(7) -0.3310(5) 0.038(3) Uani 1 1 d .
H20 H 0.8910 0.8901 -0.3556 0.057 Uiso 1 1 calc R
H21 H 0.9797 0.8798 -0.3099 0.057 Uiso 1 1 calc R
H22 H 0.9722 0.9509 -0.3637 0.057 Uiso 1 1 calc R
C21 C 0.9666(9) 1.0353(7) -0.2567(6) 0.043(3) Uani 1 1 d .
H23 H 0.9789 1.0666 -0.2981 0.064 Uiso 1 1 calc R
H24 H 1.0224 1.0113 -0.2403 0.064 Uiso 1 1 calc R
H25 H 0.9419 1.0693 -0.2205 0.064 Uiso 1 1 calc R
C22 C 0.9373(7) 0.9092(6) -0.0197(6) 0.032(2) Uani 1 1 d .
C23 C 0.8664(7) 0.9472(6) 0.0267(5) 0.032(2) Uani 1 1 d .
H26 H 0.8266 0.9065 0.0451 0.048 Uiso 1 1 calc R
H27 H 0.8312 0.9848 -0.0004 0.048 Uiso 1 1 calc R
H28 H 0.8961 0.9745 0.0649 0.048 Uiso 1 1 calc R
C24 C 0.9836(7) 0.8422(7) 0.0149(7) 0.046(3) Uani 1 1 d .
H29 H 1.0241 0.8165 -0.0181 0.069 Uiso 1 1 calc R
H30 H 0.9389 0.8042 0.0311 0.069 Uiso 1 1 calc R
H31 H 1.0184 0.8617 0.0543 0.069 Uiso 1 1 calc R
C25 C 1.0113(8) 0.9704(7) -0.0312(6) 0.043(3) Uani 1 1 d .
H32 H 1.0372 0.9854 0.0134 0.064 Uiso 1 1 calc R
H33 H 0.9857 1.0168 -0.0537 0.064 Uiso 1 1 calc R
H34 H 1.0582 0.9480 -0.0607 0.064 Uiso 1 1 calc R
C26 C 0.9000(7) 0.4436(6) 0.1018(5) 0.024(2) Uani 1 1 d .
C27 C 0.8805(7) 0.3831(6) 0.0555(5) 0.024(2) Uani 1 1 d .
C28 C 0.9298(7) 0.3116(6) 0.0573(5) 0.029(2) Uani 1 1 d .
C29 C 0.9997(7) 0.3032(7) 0.1049(5) 0.030(2) Uani 1 1 d .
H35 H 1.0335 0.2559 0.1066 0.036 Uiso 1 1 calc R
C30 C 1.0193(6) 0.3637(6) 0.1491(5) 0.024(2) Uani 1 1 d .
C31 C 0.9715(7) 0.4352(6) 0.1491(5) 0.025(2) Uani 1 1 d .
C32 C 0.8086(7) 0.3794(5) -0.0036(5) 0.024(2) Uani 1 1 d .
C33 C 0.8117(7) 0.2908(6) -0.0246(7) 0.035(2) Uani 1 1 d .
H36 H 0.8061 0.2857 -0.0753 0.042 Uiso 1 1 calc R
H37 H 0.7612 0.2623 -0.0028 0.042 Uiso 1 1 calc R
C34 C 0.9036(7) 0.2550(7) 0.0002(6) 0.031(2) Uani 1 1 d .
C35 C 0.8408(8) 0.4325(6) -0.0626(5) 0.036(3) Uani 1 1 d .
H38 H 0.8456 0.4868 -0.0447 0.043 Uiso 1 1 calc R
H39 H 0.9019 0.4156 -0.0761 0.043 Uiso 1 1 calc R
C36 C 0.7831(8) 0.4341(8) -0.1266(6) 0.042(3) Uani 1 1 d .
H40 H 0.7666 0.3803 -0.1393 0.063 Uiso 1 1 calc R
H41 H 0.8166 0.4583 -0.1646 0.063 Uiso 1 1 calc R
H42 H 0.7287 0.4647 -0.1175 0.063 Uiso 1 1 calc R
C37 C 0.7125(6) 0.4020(5) 0.0193(5) 0.024(2) Uani 1 1 d .
H43 H 0.7091 0.4599 0.0225 0.029 Uiso 1 1 calc R
H44 H 0.6702 0.3853 -0.0173 0.029 Uiso 1 1 calc R
C38 C 0.6811(7) 0.3677(6) 0.0873(5) 0.034(3) Uani 1 1 d .
H45 H 0.6848 0.3103 0.0853 0.051 Uiso 1 1 calc R
H46 H 0.6188 0.3834 0.0958 0.051 Uiso 1 1 calc R
H47 H 0.7193 0.3871 0.1248 0.051 Uiso 1 1 calc R
C39 C 0.8972(7) 0.1710(6) 0.0256(6) 0.032(2) Uani 1 1 d .
H48 H 0.9574 0.1538 0.0410 0.038 Uiso 1 1 calc R
H49 H 0.8792 0.1370 -0.0136 0.038 Uiso 1 1 calc R
C40 C 0.8312(8) 0.1592(6) 0.0845(6) 0.039(3) Uani 1 1 d .
H50 H 0.8489 0.1920 0.1238 0.059 Uiso 1 1 calc R
H51 H 0.8312 0.1039 0.0984 0.059 Uiso 1 1 calc R
H52 H 0.7709 0.1742 0.0692 0.059 Uiso 1 1 calc R
C41 C 0.9782(7) 0.2600(6) -0.0568(5) 0.033(3) Uani 1 1 d .
H53 H 0.9884 0.3161 -0.0680 0.039 Uiso 1 1 calc R
H54 H 1.0348 0.2392 -0.0372 0.039 Uiso 1 1 calc R
C42 C 0.9587(8) 0.2173(7) -0.1223(5) 0.035(3) Uani 1 1 d .
H55 H 0.9547 0.1609 -0.1129 0.052 Uiso 1 1 calc R
H56 H 1.0070 0.2270 -0.1556 0.052 Uiso 1 1 calc R
H57 H 0.9017 0.2359 -0.1414 0.052 Uiso 1 1 calc R
C43 C 1.0073(7) 0.4907(6) 0.2046(5) 0.026(2) Uani 1 1 d .
C44 C 1.0959(6) 0.4463(6) 0.2286(6) 0.028(2) Uani 1 1 d .
H58 H 1.1493 0.4741 0.2106 0.033 Uiso 1 1 calc R
H59 H 1.0993 0.4460 0.2797 0.033 Uiso 1 1 calc R
C45 C 1.0948(6) 0.3626(6) 0.2018(5) 0.027(2) Uani 1 1 d .
C46 C 0.9407(8) 0.4953(7) 0.2653(5) 0.036(3) Uani 1 1 d .
H60 H 0.9332 0.4421 0.2850 0.043 Uiso 1 1 calc R
H61 H 0.8816 0.5122 0.2472 0.043 Uiso 1 1 calc R
C47 C 0.9685(8) 0.5518(7) 0.3238(5) 0.040(3) Uani 1 1 d .
H62 H 1.0321 0.5439 0.3347 0.060 Uiso 1 1 calc R
H63 H 0.9323 0.5412 0.3650 0.060 Uiso 1 1 calc R
H64 H 0.9590 0.6061 0.3089 0.060 Uiso 1 1 calc R
C48 C 1.0300(8) 0.5739(7) 0.1774(6) 0.036(3) Uani 1 1 d .
H65 H 0.9731 0.6016 0.1672 0.043 Uiso 1 1 calc R
H66 H 1.0607 0.6034 0.2147 0.043 Uiso 1 1 calc R
C49 C 1.0891(8) 0.5765(7) 0.1126(6) 0.045(3) Uani 1 1 d .
H67 H 1.1478 0.5535 0.1231 0.068 Uiso 1 1 calc R
H68 H 1.0969 0.6311 0.0978 0.068 Uiso 1 1 calc R
H69 H 1.0603 0.5465 0.0755 0.068 Uiso 1 1 calc R
C50 C 1.0664(7) 0.3023(7) 0.2591(6) 0.034(3) Uani 1 1 d .
H70 H 1.0105 0.3208 0.2814 0.041 Uiso 1 1 calc R
H71 H 1.0536 0.2510 0.2371 0.041 Uiso 1 1 calc R
C51 C 1.1380(9) 0.2910(8) 0.3142(6) 0.052(3) Uani 1 1 d .
H72 H 1.1940 0.2740 0.2923 0.078 Uiso 1 1 calc R
H73 H 1.1181 0.2511 0.3473 0.078 Uiso 1 1 calc R
H74 H 1.1480 0.3408 0.3384 0.078 Uiso 1 1 calc R
C52 C 1.1844(7) 0.3376(7) 0.1692(6) 0.036(3) Uani 1 1 d .
H75 H 1.2315 0.3407 0.2052 0.043 Uiso 1 1 calc R
H76 H 1.1793 0.2820 0.1550 0.043 Uiso 1 1 calc R
C53 C 1.2154(7) 0.3852(7) 0.1070(7) 0.044(3) Uani 1 1 d .
H77 H 1.1681 0.3854 0.0718 0.067 Uiso 1 1 calc R
H78 H 1.2699 0.3616 0.0877 0.067 Uiso 1 1 calc R
H79 H 1.2280 0.4392 0.1214 0.067 Uiso 1 1 calc R

loop_
_atom_site_aniso_label
_atom_site_aniso_U_11
_atom_site_aniso_U_22
_atom_site_aniso_U_33
_atom_site_aniso_U_23
_atom_site_aniso_U_13
_atom_site_aniso_U_12
Rh1 0.0263(4) 0.0239(4) 0.0226(4) 0.0010(3) 0.0023(3) 0.0018(4)
P1 0.0332(14) 0.0235(12) 0.0255(13) 0.0024(12) -0.0002(13) 0.0007(11)
P2 0.0264(13) 0.0230(12) 0.0240(13) 0.0000(10) 0.0017(13) 0.0022(13)
N1 0.023(4) 0.026(4) 0.026(5) 0.007(4) -0.012(4) -0.004(4)
Cl1 0.0363(14) 0.0337(13) 0.0333(15) 0.0015(11) 0.0091(12) -0.0014(12)
C1 0.030(5) 0.023(5) 0.019(5) -0.001(4) -0.004(5) -0.008(4)
C2 0.023(5) 0.017(5) 0.028(5) 0.002(4) 0.005(4) 0.002(4)
C3 0.016(5) 0.023(5) 0.020(5) -0.006(4) 0.001(4) 0.002(4)
C4 0.026(6) 0.034(6) 0.028(5) -0.001(5) -0.008(4) 0.007(5)
C5 0.034(6) 0.040(6) 0.030(6) 0.000(5) 0.005(5) 0.000(5)
C6 0.025(5) 0.035(5) 0.019(4) 0.011(5) 0.012(4) 0.000(5)
C7 0.018(5) 0.033(6) 0.022(5) 0.002(4) 0.001(4) -0.002(4)
C8 0.038(6) 0.028(5) 0.027(5) 0.009(4) 0.006(5) 0.002(5)
C9 0.034(6) 0.016(5) 0.026(5) 0.001(4) -0.001(4) 0.006(4)
C10 0.017(5) 0.036(6) 0.036(6) -0.009(5) 0.004(4) 0.009(5)
C11 0.028(6) 0.025(5) 0.021(5) 0.003(4) -0.001(4) -0.009(4)
C12 0.025(5) 0.021(5) 0.031(6) -0.004(4) 0.003(4) 0.006(4)
C13 0.045(6) 0.021(5) 0.030(6) -0.004(4) 0.011(5) 0.002(5)
C14 0.032(6) 0.023(5) 0.024(5) -0.002(4) -0.003(5) -0.004(5)
C15 0.058(8) 0.021(6) 0.049(7) -0.006(5) -0.010(6) -0.003(5)
C16 0.073(10) 0.064(8) 0.025(6) -0.006(6) 0.008(6) -0.043(8)
C17 0.041(7) 0.027(6) 0.038(6) 0.003(5) 0.000(5) -0.014(5)
C18 0.030(6) 0.019(5) 0.034(6) 0.003(5) 0.003(5) -0.002(5)
C19 0.041(7) 0.044(7) 0.042(7) 0.006(6) 0.014(5) 0.010(6)
C20 0.045(7) 0.046(7) 0.024(6) 0.011(5) 0.013(5) 0.009(6)
C21 0.059(8) 0.045(7) 0.025(6) 0.000(5) 0.012(6) -0.008(7)
C22 0.032(5) 0.033(6) 0.030(6) 0.000(5) -0.009(5) -0.008(5)
C23 0.043(6) 0.027(5) 0.025(5) -0.016(5) 0.011(5) -0.007(4)
C24 0.027(6) 0.052(8) 0.058(8) -0.007(7) 0.010(6) -0.006(5)
C25 0.056(7) 0.055(7) 0.017(5) -0.011(5) 0.003(5) -0.026(6)
C26 0.026(5) 0.022(5) 0.023(5) -0.003(4) -0.003(4) 0.002(4)
C27 0.028(5) 0.022(5) 0.023(5) 0.004(4) 0.004(4) 0.002(4)
C28 0.031(6) 0.033(6) 0.024(5) -0.009(5) -0.005(4) 0.012(5)
C29 0.021(5) 0.042(6) 0.027(5) -0.004(5) 0.001(4) 0.008(5)
C30 0.021(5) 0.023(5) 0.028(5) -0.002(5) 0.003(4) -0.002(5)
C31 0.029(6) 0.028(5) 0.019(5) 0.008(4) -0.001(4) -0.007(5)
C32 0.029(5) 0.021(5) 0.021(5) -0.009(4) -0.003(4) -0.002(4)
C33 0.025(5) 0.030(5) 0.050(7) -0.009(6) 0.001(6) 0.008(4)
C34 0.031(6) 0.029(5) 0.032(5) 0.001(4) -0.001(4) -0.001(5)
C35 0.040(6) 0.032(6) 0.037(6) 0.010(5) 0.001(6) 0.007(6)
C36 0.045(7) 0.053(8) 0.028(6) 0.002(6) -0.005(5) 0.001(6)
C37 0.018(5) 0.024(5) 0.030(5) 0.009(5) -0.005(4) -0.001(4)
C38 0.031(6) 0.037(6) 0.033(6) -0.004(5) 0.006(4) 0.010(5)
C39 0.037(6) 0.028(5) 0.030(5) 0.005(5) -0.004(5) 0.001(4)
C40 0.058(8) 0.020(5) 0.039(6) 0.015(5) 0.023(6) 0.013(5)
C41 0.036(6) 0.035(6) 0.027(5) -0.010(5) 0.002(5) 0.002(5)
C42 0.030(6) 0.041(6) 0.033(6) -0.010(5) -0.001(5) 0.003(5)
C43 0.025(5) 0.027(5) 0.025(5) -0.002(4) 0.003(4) -0.011(5)
C44 0.013(5) 0.033(6) 0.037(6) -0.012(5) -0.001(4) 0.003(4)
C45 0.022(5) 0.028(5) 0.032(5) 0.007(5) 0.002(4) 0.002(5)
C46 0.045(7) 0.041(7) 0.022(6) 0.007(5) -0.003(5) -0.017(6)
C47 0.043(7) 0.053(8) 0.024(6) -0.002(5) 0.002(5) -0.001(6)
C48 0.036(6) 0.038(6) 0.034(6) 0.002(5) -0.001(5) -0.009(5)
C49 0.042(7) 0.047(7) 0.048(7) 0.006(6) 0.002(6) -0.018(6)
C50 0.032(6) 0.030(6) 0.041(7) 0.005(5) -0.006(5) 0.001(5)
C51 0.065(9) 0.053(7) 0.038(7) 0.014(6) -0.011(6) 0.028(7)
C52 0.019(5) 0.042(7) 0.047(7) 0.001(5) -0.014(5) 0.004(5)
C53 0.025(6) 0.046(7) 0.063(8) -0.002(6) 0.016(6) 0.006(5)

loop_
_atom_type_symbol
_atom_type_description
_atom_type_scat_dispersion_real
_atom_type_scat_dispersion_imag
_atom_type_scat_source
C C 0.0033 0.0016 'International Tables Vol C Tables 4.2.6.8 and 6.1.1.4'
H H 0.0000 0.0000 'International Tables Vol C Tables 4.2.6.8 and 6.1.1.4'
Cl Cl 0.1484 0.1585 'International Tables Vol C Tables 4.2.6.8 and 6.1.1.4'
N N 0.0061 0.0033 'International Tables Vol C Tables 4.2.6.8 and 6.1.1.4'
P P 0.1023 0.0942 'International Tables Vol C Tables 4.2.6.8 and 6.1.1.4'
Rh Rh -1.1178 0.9187 'International Tables Vol C Tables 4.2.6.8 and 6.1.1.4'

loop_
_geom_angle_atom_site_label_1
_geom_angle_atom_site_label_2
_geom_angle_atom_site_label_3
_geom_angle
N1 Rh1 P2 80.8(2)
N1 Rh1 P1 81.2(2)
P2 Rh1 P1 161.83(10)
N1 Rh1 Cl1 178.3(2)
P2 Rh1 Cl1 99.11(10)
P1 Rh1 Cl1 98.91(10)
C1 P1 C8 112.8(5)
C1 P1 Rh1 105.2(4)
C8 P1 Rh1 142.0(4)
C2 P2 C26 113.5(5)
C2 P2 Rh1 106.4(4)
C26 P2 Rh1 140.1(3)
C3 N1 C7 118.1(8)
C3 N1 Rh1 120.9(6)
C7 N1 Rh1 121.0(6)
C3 C1 P1 115.4(7)
C3 C1 H1 122.3
P1 C1 H1 122.3
C7 C2 P2 114.7(7)
C7 C2 H2 122.6
P2 C2 H2 122.6
N1 C3 C4 122.0(9)
N1 C3 C1 117.3(8)
C4 C3 C1 120.7(9)
C5 C4 C3 119.6(10)
C5 C4 H3 120.2
C3 C4 H3 120.2
C4 C5 C6 119.4(10)
C4 C5 H4 120.3
C6 C5 H4 120.3
C5 C6 C7 119.3(9)
C5 C6 H5 120.4
C7 C6 H5 120.4
N1 C7 C6 121.6(9)
N1 C7 C2 116.9(8)
C6 C7 C2 121.5(9)
C9 C8 C13 119.9(9)
C9 C8 P1 120.2(8)
C13 C8 P1 119.9(8)
C10 C9 C8 116.5(9)
C10 C9 C14 117.3(9)
C8 C9 C14 125.8(9)
C11 C10 C9 125.4(10)
C11 C10 H6 117.3
C9 C10 H6 117.3
C10 C11 C12 117.4(9)
C10 C11 C18 121.1(9)
C12 C11 C18 121.4(9)
C13 C12 C11 123.0(9)
C13 C12 H7 118.5
C11 C12 H7 118.5
C12 C13 C8 117.7(9)
C12 C13 C22 117.9(9)
C8 C13 C22 124.4(9)
C17 C14 C9 111.8(8)
C17 C14 C15 107.8(9)
C9 C14 C15 107.3(8)
C17 C14 C16 106.6(9)
C9 C14 C16 114.6(9)
C15 C14 C16 108.4(9)
C14 C15 H8 109.5
C14 C15 H9 109.5
H8 C15 H9 109.5
C14 C15 H10 109.5
H8 C15 H10 109.5
H9 C15 H10 109.5
C14 C16 H11 109.5
C14 C16 H12 109.5
H11 C16 H12 109.5
C14 C16 H13 109.5
H11 C16 H13 109.5
H12 C16 H13 109.5
C14 C17 H14 109.5
C14 C17 H15 109.5
H14 C17 H15 109.5
C14 C17 H16 109.5
H14 C17 H16 109.5
H15 C17 H16 109.5
C19 C18 C20 108.3(9)
C19 C18 C11 110.5(9)
C20 C18 C11 108.9(8)
C19 C18 C21 108.5(9)
C20 C18 C21 107.7(9)
C11 C18 C21 112.8(9)
C18 C19 H17 109.5
C18 C19 H18 109.5
H17 C19 H18 109.5
C18 C19 H19 109.5
H17 C19 H19 109.5
H18 C19 H19 109.5
C18 C20 H20 109.5
C18 C20 H21 109.5
H20 C20 H21 109.5
C18 C20 H22 109.5
H20 C20 H22 109.5
H21 C20 H22 109.5
C18 C21 H23 109.5
C18 C21 H24 109.5
H23 C21 H24 109.5
C18 C21 H25 109.5
H23 C21 H25 109.5
H24 C21 H25 109.5
C24 C22 C23 112.3(9)
C24 C22 C25 104.6(9)
C23 C22 C25 107.1(8)
C24 C22 C13 113.9(9)
C23 C22 C13 107.9(8)
C25 C22 C13 110.8(9)
C22 C23 H26 109.5
C22 C23 H27 109.5
H26 C23 H27 109.5
C22 C23 H28 109.5
H26 C23 H28 109.5
H27 C23 H28 109.5
C22 C24 H29 109.5
C22 C24 H30 109.5
H29 C24 H30 109.5
C22 C24 H31 109.5
H29 C24 H31 109.5
H30 C24 H31 109.5
C22 C25 H32 109.5
C22 C25 H33 109.5
H32 C25 H33 109.5
C22 C25 H34 109.5
H32 C25 H34 109.5
H33 C25 H34 109.5
C27 C26 C31 119.9(9)
C27 C26 P2 119.0(7)
C31 C26 P2 120.5(7)
C26 C27 C28 120.5(9)
C26 C27 C32 129.8(8)
C28 C27 C32 109.7(8)
C29 C28 C27 119.3(9)
C29 C28 C34 127.3(9)
C27 C28 C34 113.1(9)
C30 C29 C28 119.5(10)
C30 C29 H35 120.2
C28 C29 H35 120.2
C29 C30 C31 122.8(9)
C29 C30 C45 124.6(9)
C31 C30 C45 112.6(8)
C30 C31 C26 118.0(9)
C30 C31 C43 110.9(8)
C26 C31 C43 131.0(9)
C35 C32 C37 110.8(8)
C35 C32 C33 111.5(9)
C37 C32 C33 109.9(8)
C35 C32 C27 107.8(8)
C37 C32 C27 114.4(8)
C33 C32 C27 102.0(7)
C32 C33 C34 108.7(9)
C32 C33 H36 109.9
C34 C33 H36 109.9
C32 C33 H37 109.9
C34 C33 H37 109.9
H36 C33 H37 108.3
C39 C34 C28 112.4(9)
C39 C34 C41 108.9(9)
C28 C34 C41 107.1(8)
C39 C34 C33 114.2(9)
C28 C34 C33 101.5(9)
C41 C34 C33 112.4(9)
C36 C35 C32 116.3(9)
C36 C35 H38 108.2
C32 C35 H38 108.2
C36 C35 H39 108.2
C32 C35 H39 108.2
H38 C35 H39 107.4
C35 C36 H40 109.5
C35 C36 H41 109.5
H40 C36 H41 109.5
C35 C36 H42 109.5
H40 C36 H42 109.5
H41 C36 H42 109.5
C38 C37 C32 116.0(8)
C38 C37 H43 108.3
C32 C37 H43 108.3
C38 C37 H44 108.3
C32 C37 H44 108.3
H43 C37 H44 107.4
C37 C38 H45 109.5
C37 C38 H46 109.5
H45 C38 H46 109.5
C37 C38 H47 109.5
H45 C38 H47 109.5
H46 C38 H47 109.5
C34 C39 C40 114.1(9)
C34 C39 H48 108.7
C40 C39 H48 108.7
C34 C39 H49 108.7
C40 C39 H49 108.7
H48 C39 H49 107.6
C39 C40 H50 109.5
C39 C40 H51 109.5
H50 C40 H51 109.5
C39 C40 H52 109.5
H50 C40 H52 109.5
H51 C40 H52 109.5
C42 C41 C34 115.6(9)
C42 C41 H53 108.4
C34 C41 H53 108.4
C42 C41 H54 108.4
C34 C41 H54 108.4
H53 C41 H54 107.4
C41 C42 H55 109.5
C41 C42 H56 109.5
H55 C42 H56 109.5
C41 C42 H57 109.5
H55 C42 H57 109.5
H56 C42 H57 109.5
C31 C43 C46 110.0(8)
C31 C43 C48 113.8(8)
C46 C43 C48 110.6(9)
C31 C43 C44 101.6(8)
C46 C43 C44 109.7(8)
C48 C43 C44 110.7(8)
C45 C44 C43 109.7(8)
C45 C44 H58 109.7
C43 C44 H58 109.7
C45 C44 H59 109.7
C43 C44 H59 109.7
H58 C44 H59 108.2
C30 C45 C44 103.1(8)
C30 C45 C52 111.9(8)
C44 C45 C52 113.1(8)
C30 C45 C50 106.4(8)
C44 C45 C50 112.1(9)
C52 C45 C50 110.0(9)
C43 C46 C47 114.7(9)
C43 C46 H60 108.6
C47 C46 H60 108.6
C43 C46 H61 108.6
C47 C46 H61 108.6
H60 C46 H61 107.6
C46 C47 H62 109.5
C46 C47 H63 109.5
H62 C47 H63 109.5
C46 C47 H64 109.5
H62 C47 H64 109.5
H63 C47 H64 109.5
C49 C48 C43 115.4(9)
C49 C48 H65 108.4
C43 C48 H65 108.4
C49 C48 H66 108.4
C43 C48 H66 108.4
H65 C48 H66 107.5
C48 C49 H67 109.5
C48 C49 H68 109.5
H67 C49 H68 109.5
C48 C49 H69 109.5
H67 C49 H69 109.5
H68 C49 H69 109.5
C51 C50 C45 112.9(9)
C51 C50 H70 109.0
C45 C50 H70 109.0
C51 C50 H71 109.0
C45 C50 H71 109.0
H70 C50 H71 107.8
C50 C51 H72 109.5
C50 C51 H73 109.5
H72 C51 H73 109.5
C50 C51 H74 109.5
H72 C51 H74 109.5
H73 C51 H74 109.5
C53 C52 C45 116.1(9)
C53 C52 H75 108.3
C45 C52 H75 108.3
C53 C52 H76 108.3
C45 C52 H76 108.3
H75 C52 H76 107.4
C52 C53 H77 109.5
C52 C53 H78 109.5
H77 C53 H78 109.5
C52 C53 H79 109.5
H77 C53 H79 109.5
H78 C53 H79 109.5

loop_
_geom_bond_atom_site_label_1
_geom_bond_atom_site_label_2
_geom_bond_distance
Rh1 N1 2.061(9)
Rh1 P2 2.205(3)
Rh1 P1 2.243(3)
Rh1 Cl1 2.318(3)
P1 C1 1.646(10)
P1 C8 1.816(10)
P2 C2 1.668(10)
P2 C26 1.830(10)
N1 C3 1.346(12)
N1 C7 1.365(12)
C1 C3 1.465(13)
C1 H1 0.9500
C2 C7 1.436(13)
C2 H2 0.9500
C3 C4 1.406(14)
C4 C5 1.359(15)
C4 H3 0.9500
C5 C6 1.381(15)
C5 H4 0.9500
C6 C7 1.401(13)
C6 H5 0.9500
C8 C9 1.430(14)
C8 C13 1.456(15)
C9 C10 1.385(14)
C9 C14 1.536(14)
C10 C11 1.371(14)
C10 H6 0.9500
C11 C12 1.390(14)
C11 C18 1.538(14)
C12 C13 1.387(14)
C12 H7 0.9500
C13 C22 1.560(15)
C14 C17 1.520(14)
C14 C15 1.568(15)
C14 C16 1.566(15)
C15 H8 0.9800
C15 H9 0.9800
C15 H10 0.9800
C16 H11 0.9800
C16 H12 0.9800
C16 H13 0.9800
C17 H14 0.9800
C17 H15 0.9800
C17 H16 0.9800
C18 C19 1.522(15)
C18 C20 1.536(15)
C18 C21 1.556(16)
C19 H17 0.9800
C19 H18 0.9800
C19 H19 0.9800
C20 H20 0.9800
C20 H21 0.9800
C20 H22 0.9800
C21 H23 0.9800
C21 H24 0.9800
C21 H25 0.9800
C22 C24 1.494(16)
C22 C23 1.529(14)
C22 C25 1.533(14)
C23 H26 0.9800
C23 H27 0.9800
C23 H28 0.9800
C24 H29 0.9800
C24 H30 0.9800
C24 H31 0.9800
C25 H32 0.9800
C25 H33 0.9800
C25 H34 0.9800
C26 C27 1.397(14)
C26 C31 1.411(14)
C27 C28 1.424(14)
C27 C32 1.567(14)
C28 C29 1.398(14)
C28 C34 1.518(15)
C29 C30 1.371(14)
C29 H35 0.9500
C30 C31 1.411(14)
C30 C45 1.518(13)
C31 C43 1.528(13)
C32 C35 1.534(14)
C32 C37 1.548(13)
C32 C33 1.563(13)
C33 C34 1.575(15)
C33 H36 0.9900
C33 H37 0.9900
C34 C39 1.515(15)
C34 C41 1.569(15)
C35 C36 1.508(15)
C35 H38 0.9900
C35 H39 0.9900
C36 H40 0.9800
C36 H41 0.9800
C36 H42 0.9800
C37 C38 1.515(14)
C37 H43 0.9900
C37 H44 0.9900
C38 H45 0.9800
C38 H46 0.9800
C38 H47 0.9800
C39 C40 1.519(14)
C39 H48 0.9900
C39 H49 0.9900
C40 H50 0.9800
C40 H51 0.9800
C40 H52 0.9800
C41 C42 1.490(14)
C41 H53 0.9900
C41 H54 0.9900
C42 H55 0.9800
C42 H56 0.9800
C42 H57 0.9800
C43 C46 1.540(15)
C43 C48 1.549(14)
C43 C44 1.590(14)
C44 C45 1.517(14)
C44 H58 0.9900
C44 H59 0.9900
C45 C52 1.537(14)
C45 C50 1.571(14)
C46 C47 1.542(15)
C46 H60 0.9900
C46 H61 0.9900
C47 H62 0.9800
C47 H63 0.9800
C47 H64 0.9800
C48 C49 1.533(16)
C48 H65 0.9900
C48 H66 0.9900
C49 H67 0.9800
C49 H68 0.9800
C49 H69 0.9800
C50 C51 1.520(16)
C50 H70 0.9900
C50 H71 0.9900
C51 H72 0.9800
C51 H73 0.9800
C51 H74 0.9800
C52 C53 1.523(16)
C52 H75 0.9900
C52 H76 0.9900
C53 H77 0.9800
C53 H78 0.9800
C53 H79 0.9800

loop_
_geom_torsion_atom_site_label_1
_geom_torsion_atom_site_label_2
_geom_torsion_atom_site_label_3
_geom_torsion_atom_site_label_4
_geom_torsion
N1 Rh1 P1 C1 2.0(4)
P2 Rh1 P1 C1 11.1(5)
Cl1 Rh1 P1 C1 -176.4(3)
N1 Rh1 P1 C8 -175.5(7)
P2 Rh1 P1 C8 -166.3(6)
Cl1 Rh1 P1 C8 6.2(6)
N1 Rh1 P2 C2 -1.7(4)
P1 Rh1 P2 C2 -10.9(5)
Cl1 Rh1 P2 C2 176.6(4)
N1 Rh1 P2 C26 176.0(6)
P1 Rh1 P2 C26 166.8(5)
Cl1 Rh1 P2 C26 -5.7(5)
P2 Rh1 N1 C3 -179.1(7)
P1 Rh1 N1 C3 -2.0(7)
Cl1 Rh1 N1 C3 92(8)
P2 Rh1 N1 C7 3.7(7)
P1 Rh1 N1 C7 -179.2(7)
Cl1 Rh1 N1 C7 -85(8)
C8 P1 C1 C3 176.3(7)
Rh1 P1 C1 C3 -2.1(7)
C26 P2 C2 C7 -178.4(7)
Rh1 P2 C2 C7 0.0(8)
C7 N1 C3 C4 1.6(13)
Rh1 N1 C3 C4 -175.7(7)
C7 N1 C3 C1 178.5(8)
Rh1 N1 C3 C1 1.2(11)
P1 C1 C3 N1 0.8(11)
P1 C1 C3 C4 177.7(7)
N1 C3 C4 C5 -2.2(15)
C1 C3 C4 C5 -178.9(9)
C3 C4 C5 C6 1.2(16)
C4 C5 C6 C7 0.1(16)
C3 N1 C7 C6 -0.3(14)
Rh1 N1 C7 C6 177.0(7)
C3 N1 C7 C2 177.9(8)
Rh1 N1 C7 C2 -4.8(12)
C5 C6 C7 N1 -0.6(15)
C5 C6 C7 C2 -178.7(10)
P2 C2 C7 N1 2.8(12)
P2 C2 C7 C6 -179.0(8)
C1 P1 C8 C9 -97.3(9)
Rh1 P1 C8 C9 80.0(11)
C1 P1 C8 C13 83.0(9)
Rh1 P1 C8 C13 -99.7(9)
C13 C8 C9 C10 -2.5(14)
P1 C8 C9 C10 177.9(7)
C13 C8 C9 C14 170.5(10)
P1 C8 C9 C14 -9.2(15)
C8 C9 C10 C11 1.4(15)
C14 C9 C10 C11 -172.2(9)
C9 C10 C11 C12 0.4(15)
C9 C10 C11 C18 177.0(9)
C10 C11 C12 C13 -1.1(15)
C18 C11 C12 C13 -177.8(10)
C11 C12 C13 C8 0.0(15)
C11 C12 C13 C22 177.7(9)
C9 C8 C13 C12 1.8(15)
P1 C8 C13 C12 -178.5(8)
C9 C8 C13 C22 -175.6(10)
P1 C8 C13 C22 4.1(14)
C10 C9 C14 C17 -21.5(13)
C8 C9 C14 C17 165.5(10)
C10 C9 C14 C15 96.5(10)
C8 C9 C14 C15 -76.4(13)
C10 C9 C14 C16 -143.1(10)
C8 C9 C14 C16 44.0(15)
C10 C11 C18 C19 65.5(13)
C12 C11 C18 C19 -118.0(11)
C10 C11 C18 C20 -53.4(12)
C12 C11 C18 C20 123.1(11)
C10 C11 C18 C21 -172.9(9)
C12 C11 C18 C21 3.6(14)
C12 C13 C22 C24 -130.2(10)
C8 C13 C22 C24 47.2(14)
C12 C13 C22 C23 104.3(10)
C8 C13 C22 C23 -78.2(12)
C12 C13 C22 C25 -12.7(14)
C8 C13 C22 C25 164.8(10)
C2 P2 C26 C27 103.3(9)
Rh1 P2 C26 C27 -74.3(10)
C2 P2 C26 C31 -85.9(9)
Rh1 P2 C26 C31 96.5(9)
C31 C26 C27 C28 2.6(15)
P2 C26 C27 C28 173.5(8)
C31 C26 C27 C32 -176.8(9)
P2 C26 C27 C32 -5.9(15)
C26 C27 C28 C29 -1.7(15)
C32 C27 C28 C29 177.9(9)
C26 C27 C28 C34 -176.2(9)
C32 C27 C28 C34 3.4(12)
C27 C28 C29 C30 0.3(15)
C34 C28 C29 C30 173.9(10)
C28 C29 C30 C31 0.1(15)
C28 C29 C30 C45 -178.4(9)
C29 C30 C31 C26 0.8(14)
C45 C30 C31 C26 179.5(8)
C29 C30 C31 C43 179.1(9)
C45 C30 C31 C43 -2.2(11)
C27 C26 C31 C30 -2.2(14)
P2 C26 C31 C30 -172.9(7)
C27 C26 C31 C43 179.9(9)
P2 C26 C31 C43 9.2(15)
C26 C27 C32 C35 72.7(13)
C28 C27 C32 C35 -106.8(9)
C26 C27 C32 C37 -51.1(14)
C28 C27 C32 C37 129.4(9)
C26 C27 C32 C33 -169.7(10)
C28 C27 C32 C33 10.8(11)
C35 C32 C33 C34 94.3(10)
C37 C32 C33 C34 -142.4(9)
C27 C32 C33 C34 -20.5(11)
C29 C28 C34 C39 47.8(15)
C27 C28 C34 C39 -138.2(10)
C29 C28 C34 C41 -71.8(13)
C27 C28 C34 C41 102.2(10)
C29 C28 C34 C33 170.2(11)
C27 C28 C34 C33 -15.8(11)
C32 C33 C34 C39 143.5(10)
C32 C33 C34 C28 22.3(11)
C32 C33 C34 C41 -91.8(11)
C37 C32 C35 C36 -57.1(12)
C33 C32 C35 C36 65.7(12)
C27 C32 C35 C36 176.9(9)
C35 C32 C37 C38 -166.1(9)
C33 C32 C37 C38 70.1(11)
C27 C32 C37 C38 -44.0(11)
C28 C34 C39 C40 57.7(12)
C41 C34 C39 C40 176.2(9)
C33 C34 C39 C40 -57.2(13)
C39 C34 C41 C42 66.6(12)
C28 C34 C41 C42 -171.7(9)
C33 C34 C41 C42 -61.0(13)
C30 C31 C43 C46 -106.3(10)
C26 C31 C43 C46 71.6(13)
C30 C31 C43 C48 128.8(9)
C26 C31 C43 C48 -53.2(14)
C30 C31 C43 C44 9.8(10)
C26 C31 C43 C44 -172.2(10)
C31 C43 C44 C45 -14.1(10)
C46 C43 C44 C45 102.3(10)
C48 C43 C44 C45 -135.3(9)
C29 C30 C45 C44 171.8(9)
C31 C30 C45 C44 -6.8(11)
C29 C30 C45 C52 50.0(13)
C31 C30 C45 C52 -128.6(9)
C29 C30 C45 C50 -70.1(12)
C31 C30 C45 C50 111.3(10)
C43 C44 C45 C30 13.0(10)
C43 C44 C45 C52 133.9(9)
C43 C44 C45 C50 -101.0(9)
C31 C43 C46 C47 -178.3(9)
C48 C43 C46 C47 -51.7(12)
C44 C43 C46 C47 70.7(12)
C31 C43 C48 C49 -50.1(13)
C46 C43 C48 C49 -174.6(9)
C44 C43 C48 C49 63.6(12)
C30 C45 C50 C51 176.8(9)
C44 C45 C50 C51 -71.2(11)
C52 C45 C50 C51 55.5(12)
C30 C45 C52 C53 55.2(13)
C44 C45 C52 C53 -60.7(12)
C50 C45 C52 C53 173.2(9)
